data_7241318
loop_
_publ_author_name
'Doroshenko, Iaroslav'
'B\"ohme, Michael'
'Buchholz, Axel'
'Simonikova, Lucie'
'Plass, Winfried'
'Pinkas, Jiri'

_publ_section_title
;
 Octanuclear nickel phosphonate core forming extended and molecular
 structures
;
_journal_name_full CrystEngComm
_journal_paper_doi 10.1039/D0CE01055C
_journal_year 2020
_chemical_formula_sum 'C48 H56 N3 Na Ni4 O19 P3'
_chemical_formula_weight 1329.69
_space_group_crystal_system monoclinic
_space_group_IT_number 14
_space_group_name_Hall '-P 2ybc'
_space_group_name_H-M_alt 'P 1 21/c 1'
_atom_sites_solution_hydrogens geom
_audit_creation_method SHELXL-2014/7
_audit_update_record
;
2020-03-18 deposited with the CCDC.	2020-09-25 downloaded from the CCDC.
;
_cell_angle_alpha 90
_cell_angle_beta 113.266(2)
_cell_angle_gamma 90
_cell_formula_units_Z 4
_cell_length_a 15.4760(10)
_cell_length_b 24.1101(17)
_cell_length_c 18.3598(13)
_cell_measurement_reflns_used 15395
_cell_measurement_temperature 120(2)
_cell_measurement_theta_max 27.5
_cell_measurement_theta_min 1.4
_cell_volume 6293.5(8)
_computing_structure_refinement 'SHELXL-2014/7 (Sheldrick, 2014)'
_diffrn_ambient_temperature 120(2)
_diffrn_detector CCD
_diffrn_detector_area_resol_mean 28.5714
_diffrn_measured_fraction_theta_full 0.993
_diffrn_measured_fraction_theta_max 0.993
_diffrn_measurement_device
;
AFC11 (Right): Eulerian 3 circle
;
_diffrn_measurement_device_type
;
Rigaku Saturn724+ (2x2 bin mode)
;
_diffrn_measurement_method 'profile data from \w-scans'
_diffrn_measurement_specimen_support Fiber
_diffrn_radiation_monochromator Multilayer
_diffrn_radiation_type MoK\a
_diffrn_radiation_wavelength 0.71073
_diffrn_reflns_av_R_equivalents 0.0719
_diffrn_reflns_av_unetI/netI 0.0813
_diffrn_reflns_Laue_measured_fraction_full 0.993
_diffrn_reflns_Laue_measured_fraction_max 0.993
_diffrn_reflns_limit_h_max 15
_diffrn_reflns_limit_h_min -18
_diffrn_reflns_limit_k_max 28
_diffrn_reflns_limit_k_min -24
_diffrn_reflns_limit_l_max 20
_diffrn_reflns_limit_l_min -20
_diffrn_reflns_number 22617
_diffrn_reflns_point_group_measured_fraction_full 0.993
_diffrn_reflns_point_group_measured_fraction_max 0.993
_diffrn_reflns_theta_full 24.998
_diffrn_reflns_theta_max 24.998
_diffrn_reflns_theta_min 1.432
_diffrn_source 'Rotating Anode'
_exptl_absorpt_coefficient_mu 1.328
_exptl_absorpt_correction_T_max 1.000
_exptl_absorpt_correction_T_min 0.338
_exptl_absorpt_correction_type multi-scan
_exptl_absorpt_process_details
;
CrystalClear-SM Expert 2.1 b32 (Rigaku, 2014)
;
_exptl_crystal_density_diffrn 1.403
_exptl_crystal_description prism
_exptl_crystal_F_000 2740
_exptl_crystal_size_max 0.220
_exptl_crystal_size_mid 0.140
_exptl_crystal_size_min 0.090
_refine_diff_density_max 1.137
_refine_diff_density_min -0.968
_refine_diff_density_rms 0.153
_refine_ls_extinction_method none
_refine_ls_goodness_of_fit_ref 1.047
_refine_ls_hydrogen_treatment constr
_refine_ls_matrix_type full
_refine_ls_number_parameters 740
_refine_ls_number_reflns 11010
_refine_ls_number_restraints 885
_refine_ls_restrained_S_all 1.015
_refine_ls_R_factor_all 0.0893
_refine_ls_R_factor_gt 0.0729
_refine_ls_shift/su_max 0.001
_refine_ls_shift/su_mean 0.000
_refine_ls_structure_factor_coef Fsqd
_refine_ls_weighting_details 'w=1/[\s^2^(Fo^2^)+(0.1000P)^2^+30.0000P] where P=(Fo^2^+2Fc^2^)/3'
_refine_ls_weighting_scheme calc
_refine_ls_wR_factor_gt 0.1952
_refine_ls_wR_factor_ref 0.2033
_reflns_Friedel_coverage 0.000
_reflns_number_gt 8772
_reflns_number_total 11010
_reflns_threshold_expression 'I > 2\s(I)'
_cod_data_source_file d0ce01055c2.cif
_cod_data_source_block 0528_sq
_cod_depositor_comments
;
The following automatic conversions were performed:

data item '_exptl_absorpt_correction_type' value 'Multi-scan' was
changed to 'multi-scan' in accordance with the
/home/data/users/saulius/crontab/automatic-downloads/rss-feeds/RSC/lib/dictionaries/cif_core.dic
dictionary named 'cif_core.dic' version 2.4.2 last updated on
2011-04-26.

Automatic conversion script
Id: cif_fix_values 7556 2019-12-06 15:28:31Z antanas 
;
_cod_original_sg_symbol_H-M 'P 21/c'
_cod_database_code 7241318
_shelx_shelxl_version_number 2014/7
_shelx_space_group_comment
;
The symmetry employed for this shelxl refinement is uniquely defined
by the following loop, which should always be used as a source of
symmetry information in preference to the above space-group names.
They are only intended as comments.
;
_shelx_estimated_absorpt_t_min 0.759
_shelx_estimated_absorpt_t_max 0.890

loop_
_space_group_symop_operation_xyz
'x, y, z'
'-x, y+1/2, -z+1/2'
'-x, -y, -z'
'x, -y-1/2, z-1/2'

loop_
_atom_site_label
_atom_site_type_symbol
_atom_site_fract_x
_atom_site_fract_y
_atom_site_fract_z
_atom_site_U_iso_or_equiv
_atom_site_adp_type
_atom_site_occupancy
_atom_site_site_symmetry_order
_atom_site_calc_flag
_atom_site_refinement_flags_posn
_atom_site_refinement_flags_adp
_atom_site_refinement_flags_occupancy
_atom_site_disorder_assembly
_atom_site_disorder_group
Ni1 Ni 0.40531(5) 0.59983(3) 0.20662(4) 0.0235(2) Uani 1 1 d . U . . .
Ni2 Ni 0.18958(5) 0.59460(3) 0.13551(4) 0.02025(19) Uani 1 1 d . U . . .
Ni3 Ni 0.09318(5) 0.56262(3) -0.07208(4) 0.02130(19) Uani 1 1 d . U . . .
Ni4 Ni -0.12099(5) 0.54853(3) -0.14134(4) 0.02059(19) Uani 1 1 d . U . . .
P1_1 P 0.31705(10) 0.50236(6) 0.25410(8) 0.0224(3) Uani 1 1 d . U . . .
O1_1 O 0.5140(3) 0.65132(19) 0.2398(2) 0.0274(9) Uani 1 1 d . U . . .
O2_1 O 0.2990(2) 0.54125(16) 0.1812(2) 0.0203(8) Uani 1 1 d . U . . .
O3_1 O 0.3995(3) 0.46405(18) 0.2649(2) 0.0272(9) Uani 1 1 d . U . . .
O4_1 O 0.2272(3) 0.47302(17) 0.2454(2) 0.0246(9) Uani 1 1 d . U . . .
N1_1 N 0.4267(3) 0.5863(2) 0.3225(3) 0.0275(11) Uani 1 1 d . U . . .
C1_1 C 0.3551(4) 0.5514(3) 0.3388(4) 0.0266(12) Uani 1 1 d . U . . .
C2_1 C 0.3940(5) 0.5178(3) 0.4155(4) 0.0344(15) Uani 1 1 d . U . . .
H2A_1 H 0.4135 0.5430 0.4610 0.052 Uiso 1 1 calc R U . . .
H2B_1 H 0.4482 0.4960 0.4171 0.052 Uiso 1 1 calc R U . . .
H2C_1 H 0.3451 0.4927 0.4174 0.052 Uiso 1 1 calc R U . . .
C3_1 C 0.2754(5) 0.5885(3) 0.3365(4) 0.0335(14) Uani 1 1 d . U . . .
H3A_1 H 0.2980 0.6139 0.3818 0.050 Uiso 1 1 calc R U . . .
H3B_1 H 0.2242 0.5657 0.3390 0.050 Uiso 1 1 calc R U . . .
H3C_1 H 0.2523 0.6099 0.2871 0.050 Uiso 1 1 calc R U . . .
C4_1 C 0.4982(4) 0.6033(3) 0.3832(3) 0.0287(13) Uani 1 1 d . U . . .
H4_1 H 0.5012 0.5924 0.4338 0.034 Uiso 1 1 calc R U . . .
C5_1 C 0.5756(4) 0.6382(3) 0.3816(4) 0.0270(12) Uani 1 1 d . U . . .
C6_1 C 0.6523(4) 0.6491(3) 0.4571(4) 0.0275(12) Uani 1 1 d . U . . .
C7_1 C 0.6605(5) 0.6262(3) 0.5300(4) 0.0370(16) Uani 1 1 d . U . . .
H7_1 H 0.6115 0.6028 0.5307 0.044 Uiso 1 1 calc R U . . .
C8_1 C 0.7365(5) 0.6361(3) 0.6010(4) 0.0418(17) Uani 1 1 d . U . . .
H8_1 H 0.7379 0.6206 0.6490 0.050 Uiso 1 1 calc R U . . .
C9_1 C 0.8122(5) 0.6694(3) 0.6011(4) 0.0427(17) Uani 1 1 d . U . . .
H9_1 H 0.8657 0.6754 0.6488 0.051 Uiso 1 1 calc R U . . .
C10_1 C 0.8070(5) 0.6926(3) 0.5319(4) 0.0384(15) Uani 1 1 d . U . . .
H10_1 H 0.8575 0.7150 0.5320 0.046 Uiso 1 1 calc R U . . .
C11_1 C 0.7277(4) 0.6840(3) 0.4594(4) 0.0294(13) Uani 1 1 d . U . . .
C12_1 C 0.7238(4) 0.7094(3) 0.3882(4) 0.0321(14) Uani 1 1 d . U . . .
H12_1 H 0.7719 0.7345 0.3902 0.039 Uiso 1 1 calc R U . . .
C13_1 C 0.6521(4) 0.6982(3) 0.3170(4) 0.0299(13) Uani 1 1 d . U . . .
H13_1 H 0.6518 0.7151 0.2702 0.036 Uiso 1 1 calc R U . . .
C14_1 C 0.5775(4) 0.6614(3) 0.3120(4) 0.0266(12) Uani 1 1 d . U . . .
P1_2 P 0.28458(10) 0.61487(7) 0.01672(9) 0.0229(3) Uani 1 1 d . U . . .
O1_2 O -0.0099(3) 0.54962(18) -0.1777(2) 0.0243(9) Uani 1 1 d . U . . .
O2_2 O 0.3785(3) 0.61522(18) 0.0875(2) 0.0253(9) Uani 1 1 d . U . . .
O3_2 O 0.2546(3) 0.67218(18) -0.0193(2) 0.0274(9) Uani 1 1 d . U . . .
O4_2 O 0.2029(3) 0.58701(17) 0.0328(2) 0.0237(8) Uani 1 1 d . U . . .
N1_2 N 0.1951(3) 0.5519(2) -0.1113(3) 0.0221(10) Uani 1 1 d . U . . .
C1_2 C 0.2941(4) 0.5689(3) -0.0606(3) 0.0268(12) Uani 1 1 d . U . . .
C2_2 C 0.3510(4) 0.5164(3) -0.0220(4) 0.0348(15) Uani 1 1 d . U . . .
H2A_2 H 0.3224 0.4983 0.0108 0.052 Uiso 1 1 calc R U . . .
H2B_2 H 0.4159 0.5269 0.0112 0.052 Uiso 1 1 calc R U . . .
H2C_2 H 0.3509 0.4908 -0.0635 0.052 Uiso 1 1 calc R U . . .
C3_2 C 0.3424(4) 0.6003(3) -0.1067(4) 0.0327(14) Uani 1 1 d . U . . .
H3A_2 H 0.3523 0.5751 -0.1446 0.049 Uiso 1 1 calc R U . . .
H3B_2 H 0.4032 0.6145 -0.0696 0.049 Uiso 1 1 calc R U . . .
H3C_2 H 0.3026 0.6313 -0.1354 0.049 Uiso 1 1 calc R U . . .
C4_2 C 0.1802(4) 0.5262(3) -0.1765(3) 0.0254(12) Uani 1 1 d . U . . .
H4_2 H 0.2340 0.5177 -0.1873 0.030 Uiso 1 1 calc R U . . .
C5_2 C 0.0903(4) 0.5086(2) -0.2354(3) 0.0228(11) Uani 1 1 d . U . . .
C6_2 C 0.0933(4) 0.4759(3) -0.3016(4) 0.0280(12) Uani 1 1 d . U . . .
C7_2 C 0.1743(5) 0.4480(3) -0.2994(4) 0.0346(14) Uani 1 1 d . U . . .
H7_2 H 0.2296 0.4489 -0.2520 0.042 Uiso 1 1 calc R U . . .
C8_2 C 0.1758(5) 0.4201(3) -0.3629(4) 0.0368(15) Uani 1 1 d . U . . .
H8_2 H 0.2321 0.4021 -0.3591 0.044 Uiso 1 1 calc R U . . .
C9_2 C 0.0941(5) 0.4170(3) -0.4359(4) 0.0402(16) Uani 1 1 d . U . . .
H9_2 H 0.0963 0.3986 -0.4808 0.048 Uiso 1 1 calc R U . . .
C10_2 C 0.0134(5) 0.4412(3) -0.4388(4) 0.0359(14) Uani 1 1 d . U . . .
H10_2 H -0.0421 0.4383 -0.4858 0.043 Uiso 1 1 calc R U . . .
C11_2 C 0.0104(4) 0.4708(3) -0.3731(4) 0.0299(13) Uani 1 1 d . U . . .
C12_2 C -0.0745(4) 0.4957(3) -0.3753(3) 0.0303(13) Uani 1 1 d . U . . .
H12_2 H -0.1296 0.4940 -0.4229 0.036 Uiso 1 1 calc R U . . .
C13_2 C -0.0782(4) 0.5213(3) -0.3119(3) 0.0283(13) Uani 1 1 d . U . . .
H13_2 H -0.1363 0.5368 -0.3158 0.034 Uiso 1 1 calc R U . . .
C14_2 C 0.0021(4) 0.5265(3) -0.2382(4) 0.0258(12) Uani 1 1 d . U . . .
P1_3 P -0.00688(10) 0.55834(6) 0.05345(9) 0.0201(3) Uani 1 1 d . U . . .
O1_3 O 0.2860(3) 0.65217(17) 0.1854(2) 0.0241(8) Uani 1 1 d . U . . .
O2_3 O 0.0899(2) 0.53378(16) 0.1072(2) 0.0190(8) Uani 1 1 d . U . . .
O3_3 O -0.0900(3) 0.52438(17) 0.0519(2) 0.0216(8) Uani 1 1 d . U . . .
O4_3 O -0.0127(3) 0.57073(17) -0.0305(2) 0.0223(8) Uani 1 1 d . U . . .
N1_3 N 0.0870(3) 0.6492(2) 0.1205(3) 0.0209(9) Uani 1 1 d . U . . .
C1_3 C -0.0083(4) 0.6255(3) 0.1016(3) 0.0242(12) Uani 1 1 d . U . . .
C2_3 C -0.0185(4) 0.6157(3) 0.1799(4) 0.0289(13) Uani 1 1 d . U . . .
H2A_3 H 0.0340 0.5930 0.2148 0.043 Uiso 1 1 calc R U . . .
H2B_3 H -0.0779 0.5964 0.1698 0.043 Uiso 1 1 calc R U . . .
H2C_3 H -0.0183 0.6515 0.2054 0.043 Uiso 1 1 calc R U . . .
C3_3 C -0.0893(4) 0.6619(3) 0.0457(4) 0.0311(14) Uani 1 1 d . U . . .
H3A_3 H -0.0969 0.6944 0.0748 0.047 Uiso 1 1 calc R U . . .
H3B_3 H -0.1478 0.6404 0.0260 0.047 Uiso 1 1 calc R U . . .
H3C_3 H -0.0748 0.6742 0.0009 0.047 Uiso 1 1 calc R U . . .
C4_3 C 0.0983(4) 0.7023(3) 0.1304(3) 0.0248(12) Uani 1 1 d . U . . .
H4_3 H 0.0427 0.7235 0.1187 0.030 Uiso 1 1 calc R U . . .
C5_3 C 0.1855(4) 0.7331(3) 0.1572(3) 0.0252(12) Uani 1 1 d . U . . .
C6_3 C 0.1805(4) 0.7931(3) 0.1549(4) 0.0299(13) Uani 1 1 d . U . . .
C7_3 C 0.0962(5) 0.8237(3) 0.1306(4) 0.0310(13) Uani 1 1 d . U . . .
H7_3 H 0.0382 0.8044 0.1159 0.037 Uiso 1 1 calc R U . . .
C8_3 C 0.0954(5) 0.8803(3) 0.1276(4) 0.0344(14) Uani 1 1 d . U . . .
H8_3 H 0.0372 0.8995 0.1117 0.041 Uiso 1 1 calc R U . . .
C9_3 C 0.1797(5) 0.9109(3) 0.1479(5) 0.0421(16) Uani 1 1 d . U . . .
H9_3 H 0.1787 0.9502 0.1441 0.051 Uiso 1 1 calc R U . . .
C10_3 C 0.2616(5) 0.8827(3) 0.1727(4) 0.0374(15) Uani 1 1 d . U . . .
H10_3 H 0.3186 0.9029 0.1866 0.045 Uiso 1 1 calc R U . . .
C11_3 C 0.2656(5) 0.8247(3) 0.1787(4) 0.0329(14) Uani 1 1 d . U . . .
C12_3 C 0.3533(5) 0.7957(3) 0.2063(4) 0.0401(16) Uani 1 1 d . U . . .
H12_3 H 0.4102 0.8163 0.2229 0.048 Uiso 1 1 calc R U . . .
C13_3 C 0.3571(5) 0.7401(3) 0.2093(4) 0.0362(15) Uani 1 1 d . U . . .
H13_3 H 0.4169 0.7225 0.2299 0.043 Uiso 1 1 calc R U . . .
C14_3 C 0.2753(4) 0.7065(3) 0.1830(3) 0.0250(12) Uani 1 1 d . U . . .
O16A O 0.4922(3) 0.5318(2) 0.2079(3) 0.0442(12) Uani 1 1 d . U . . .
C16A C 0.5803(8) 0.5294(5) 0.2222(14) 0.157(9) Uani 1 1 d . U . . .
H16A H 0.5953 0.5569 0.1896 0.236 Uiso 1 1 calc R U . . .
H16B H 0.5958 0.4922 0.2095 0.236 Uiso 1 1 calc R U . . .
H16C H 0.6170 0.5372 0.2784 0.236 Uiso 1 1 calc R U . . .
O16C O 0.0778(3) 0.6497(2) -0.1077(2) 0.0299(9) Uani 1 1 d . U . . .
C16C C 0.0657(5) 0.6617(3) -0.1872(4) 0.0338(14) Uani 1 1 d . U . . .
H16D H 0.1091 0.6389 -0.2015 0.051 Uiso 1 1 calc R U . . .
H16E H 0.0790 0.7011 -0.1916 0.051 Uiso 1 1 calc R U . . .
H16F H 0.0009 0.6534 -0.2232 0.051 Uiso 1 1 calc R U . . .
O1D O -0.1490(3) 0.63049(19) -0.1727(3) 0.0334(10) Uani 1 1 d . U . . .
C1D C -0.2324(8) 0.6552(5) -0.1880(8) 0.087(3) Uani 1 1 d . U . . .
H1D1 H -0.2318 0.6857 -0.2239 0.105 Uiso 1 1 calc R U . . .
H1D2 H -0.2212 0.6736 -0.1368 0.105 Uiso 1 1 calc R U . . .
O2D O -0.2189(3) 0.54797(17) -0.0865(2) 0.0232(8) Uani 1 1 d . U . . .
Na1 Na 0.4962(2) 0.68560(15) 0.11326(17) 0.0530(8) Uani 1 1 d . U . . .
O95 O 0.4070(5) 0.7314(3) -0.0029(4) 0.082(2) Uani 1 1 d . U . . .
C95 C 0.4160(9) 0.7554(4) -0.0691(6) 0.077(3) Uani 1 1 d . U . . .
H95A H 0.4606 0.7863 -0.0519 0.115 Uiso 1 1 calc R U . . .
H95B H 0.3546 0.7691 -0.1058 0.115 Uiso 1 1 calc R U . . .
H95C H 0.4390 0.7275 -0.0960 0.115 Uiso 1 1 calc R U . . .
O99 O 0.5503(11) 0.7869(8) 0.1554(12) 0.048(4) Uani 0.341(14) 1 d . U P A 1
O97 O 0.6337(15) 0.6968(9) 0.1159(15) 0.080(6) Uani 0.341(14) 1 d . U P A 1
C97 C 0.709(2) 0.6393(13) 0.1295(18) 0.054(6) Uani 0.341(14) 1 d . U P A 1
H97A H 0.7691 0.6518 0.1293 0.081 Uiso 0.341(14) 1 calc R U P A 1
H97B H 0.7197 0.6216 0.1804 0.081 Uiso 0.341(14) 1 calc R U P A 1
H97C H 0.6797 0.6127 0.0865 0.081 Uiso 0.341(14) 1 calc R U P A 1
O98 O 0.5964(9) 0.7668(5) 0.1426(6) 0.070(4) Uani 0.659(14) 1 d . U P A -1
O96 O 0.6193(7) 0.6396(5) 0.0772(6) 0.064(3) Uani 0.659(14) 1 d . U P A -1
C96 C 0.710(2) 0.6670(17) 0.111(3) 0.19(2) Uani 0.659(14) 1 d . U P A -1
H96A H 0.7551 0.6471 0.0945 0.288 Uiso 0.659(14) 1 calc R U P A -1
H96B H 0.7039 0.7053 0.0915 0.288 Uiso 0.659(14) 1 calc R U P A -1
H96C H 0.7331 0.6670 0.1687 0.288 Uiso 0.659(14) 1 calc R U P A -1
C2D C -0.3456(7) 0.6403(6) -0.2208(9) 0.095(4) Uani 1 1 d . U . . .
H2D1 H -0.3812 0.6741 -0.2216 0.143 Uiso 1 1 calc R U . . .
H2D2 H -0.3667 0.6251 -0.2746 0.143 Uiso 1 1 calc R U . . .
H2D3 H -0.3560 0.6128 -0.1858 0.143 Uiso 1 1 calc R U . . .

loop_
_atom_site_aniso_label
_atom_site_aniso_U_11
_atom_site_aniso_U_22
_atom_site_aniso_U_33
_atom_site_aniso_U_23
_atom_site_aniso_U_13
_atom_site_aniso_U_12
Ni1 0.0157(3) 0.0306(4) 0.0191(4) 0.0020(3) 0.0014(3) -0.0023(3)
Ni2 0.0155(3) 0.0238(4) 0.0172(4) -0.0007(3) 0.0019(3) -0.0007(3)
Ni3 0.0156(3) 0.0269(4) 0.0175(4) 0.0001(3) 0.0025(3) -0.0012(3)
Ni4 0.0153(3) 0.0241(4) 0.0177(4) 0.0003(3) 0.0014(3) -0.0004(3)
P1_1 0.0170(7) 0.0272(8) 0.0171(7) 0.0014(6) 0.0006(6) 0.0004(6)
O1_1 0.0198(18) 0.039(2) 0.0180(18) 0.0031(17) 0.0016(15) -0.0023(17)
O2_1 0.0147(17) 0.0256(19) 0.0154(17) -0.0001(15) 0.0002(14) -0.0031(14)
O3_1 0.0184(18) 0.031(2) 0.025(2) 0.0055(18) 0.0010(17) -0.0021(16)
O4_1 0.0196(18) 0.030(2) 0.022(2) 0.0000(17) 0.0063(17) -0.0012(16)
N1_1 0.021(2) 0.031(3) 0.023(2) 0.003(2) 0.0015(18) -0.0019(19)
C1_1 0.023(3) 0.031(3) 0.020(3) 0.000(2) 0.002(2) -0.008(2)
C2_1 0.027(3) 0.044(4) 0.022(3) 0.001(3) -0.001(2) -0.009(3)
C3_1 0.028(3) 0.036(3) 0.033(3) -0.002(3) 0.008(3) -0.001(2)
C4_1 0.023(3) 0.040(3) 0.018(2) 0.003(2) 0.003(2) -0.003(2)
C5_1 0.020(2) 0.031(3) 0.026(3) 0.002(2) 0.005(2) -0.004(2)
C6_1 0.022(2) 0.033(3) 0.022(2) 0.001(2) 0.002(2) -0.002(2)
C7_1 0.032(3) 0.051(4) 0.019(3) 0.004(3) 0.000(2) -0.009(3)
C8_1 0.037(3) 0.054(4) 0.027(3) 0.003(3) 0.004(3) -0.007(3)
C9_1 0.034(3) 0.053(4) 0.029(3) -0.002(3) -0.001(3) -0.013(3)
C10_1 0.025(3) 0.044(4) 0.035(3) -0.005(3) -0.001(2) -0.011(3)
C11_1 0.023(3) 0.030(3) 0.029(3) -0.005(2) 0.004(2) -0.007(2)
C12_1 0.024(3) 0.031(3) 0.034(3) 0.001(2) 0.004(2) -0.008(2)
C13_1 0.025(3) 0.033(3) 0.029(3) -0.001(2) 0.008(2) -0.004(2)
C14_1 0.021(2) 0.031(3) 0.022(2) 0.001(2) 0.002(2) 0.001(2)
P1_2 0.0174(7) 0.0297(8) 0.0173(7) 0.0000(6) 0.0025(6) -0.0032(6)
O1_2 0.0164(18) 0.036(2) 0.0156(17) -0.0005(16) 0.0013(15) -0.0003(16)
O2_2 0.0184(18) 0.032(2) 0.0199(18) -0.0019(16) 0.0017(15) -0.0032(16)
O3_2 0.025(2) 0.030(2) 0.022(2) 0.0000(17) 0.0041(17) -0.0029(16)
O4_2 0.0183(18) 0.030(2) 0.0175(18) 0.0014(16) 0.0015(15) -0.0025(15)
N1_2 0.016(2) 0.029(2) 0.016(2) 0.0008(18) 0.0005(17) -0.0037(17)
C1_2 0.016(2) 0.040(3) 0.019(2) -0.005(2) 0.002(2) -0.006(2)
C2_2 0.019(3) 0.046(4) 0.029(3) -0.001(3) -0.002(3) 0.001(2)
C3_2 0.023(3) 0.048(4) 0.027(3) -0.011(3) 0.009(3) -0.007(3)
C4_2 0.021(3) 0.032(3) 0.019(2) -0.001(2) 0.004(2) 0.000(2)
C5_2 0.020(2) 0.027(3) 0.017(2) 0.002(2) 0.003(2) -0.003(2)
C6_2 0.024(3) 0.030(3) 0.027(3) -0.002(2) 0.006(2) -0.003(2)
C7_2 0.029(3) 0.037(3) 0.036(3) -0.008(3) 0.010(3) 0.001(2)
C8_2 0.037(3) 0.039(4) 0.035(3) -0.008(3) 0.015(3) 0.001(3)
C9_2 0.042(3) 0.040(4) 0.034(3) -0.009(3) 0.011(3) 0.001(3)
C10_2 0.042(3) 0.039(4) 0.025(3) -0.005(3) 0.011(3) -0.003(3)
C11_2 0.025(3) 0.034(3) 0.028(3) -0.001(2) 0.007(2) -0.005(2)
C12_2 0.025(3) 0.045(4) 0.015(2) 0.000(2) 0.002(2) -0.004(2)
C13_2 0.017(2) 0.046(4) 0.019(2) -0.001(2) 0.005(2) -0.005(2)
C14_2 0.023(2) 0.029(3) 0.022(2) 0.001(2) 0.005(2) -0.002(2)
P1_3 0.0149(6) 0.0246(7) 0.0173(7) 0.0000(6) 0.0027(6) 0.0003(5)
O1_3 0.0218(18) 0.0289(19) 0.0163(18) 0.0009(16) 0.0020(16) -0.0015(15)
O2_3 0.0165(17) 0.0242(19) 0.0148(17) -0.0013(15) 0.0045(15) 0.0012(14)
O3_3 0.0197(18) 0.030(2) 0.0121(17) -0.0005(16) 0.0034(15) 0.0000(16)
O4_3 0.0182(17) 0.029(2) 0.0138(17) -0.0018(16) 0.0004(14) -0.0026(15)
N1_3 0.018(2) 0.027(2) 0.013(2) -0.0004(18) 0.0025(17) -0.0024(17)
C1_3 0.017(2) 0.028(3) 0.021(3) -0.001(2) 0.001(2) 0.001(2)
C2_3 0.027(3) 0.037(3) 0.024(3) -0.003(3) 0.012(2) -0.001(3)
C3_3 0.020(3) 0.031(3) 0.033(3) -0.001(3) 0.000(2) 0.002(2)
C4_3 0.021(3) 0.027(3) 0.023(3) 0.000(2) 0.006(2) 0.002(2)
C5_3 0.023(2) 0.029(3) 0.021(3) -0.001(2) 0.006(2) -0.004(2)
C6_3 0.029(3) 0.033(3) 0.023(3) -0.002(2) 0.006(2) -0.004(2)
C7_3 0.033(3) 0.032(3) 0.026(3) -0.002(2) 0.009(3) 0.001(2)
C8_3 0.042(3) 0.031(3) 0.029(3) 0.002(3) 0.013(3) 0.006(2)
C9_3 0.049(3) 0.025(3) 0.048(4) -0.004(3) 0.015(3) -0.006(3)
C10_3 0.044(3) 0.029(3) 0.040(4) -0.004(3) 0.017(3) -0.007(2)
C11_3 0.030(3) 0.032(3) 0.031(3) -0.004(2) 0.007(2) -0.008(2)
C12_3 0.034(3) 0.036(3) 0.043(4) -0.007(3) 0.007(3) -0.009(2)
C13_3 0.024(3) 0.034(3) 0.041(4) -0.001(3) 0.003(3) -0.007(2)
C14_3 0.026(3) 0.030(3) 0.015(2) -0.002(2) 0.004(2) -0.004(2)
O16A 0.030(2) 0.045(3) 0.066(3) 0.019(2) 0.028(2) 0.009(2)
C16A 0.066(5) 0.052(6) 0.38(3) 0.009(11) 0.120(10) 0.011(5)
O16C 0.024(2) 0.042(2) 0.0197(19) 0.0012(18) 0.0043(17) 0.0011(18)
C16C 0.030(3) 0.041(4) 0.023(3) 0.004(3) 0.002(3) 0.001(3)
O1D 0.042(2) 0.029(2) 0.024(2) 0.0041(18) 0.006(2) -0.0002(18)
C1D 0.079(5) 0.090(7) 0.090(8) 0.018(6) 0.031(5) 0.023(5)
O2D 0.0150(18) 0.030(2) 0.0206(19) -0.0004(17) 0.0027(16) 0.0031(15)
Na1 0.0452(16) 0.065(2) 0.0327(14) 0.0130(14) -0.0020(13) -0.0246(15)
O95 0.071(4) 0.097(5) 0.056(3) 0.023(3) 0.001(3) -0.048(4)
C95 0.103(8) 0.059(6) 0.067(5) 0.013(5) 0.032(6) -0.018(6)
O99 0.019(7) 0.052(7) 0.065(10) 0.009(6) 0.008(7) -0.004(5)
O97 0.069(8) 0.072(10) 0.108(14) 0.008(9) 0.046(8) -0.011(6)
C97 0.050(10) 0.057(12) 0.042(13) -0.009(10) 0.004(9) -0.023(8)
O98 0.071(7) 0.068(6) 0.045(5) 0.009(5) -0.004(5) -0.037(6)
O96 0.053(5) 0.080(7) 0.059(6) -0.004(5) 0.022(4) -0.007(4)
C96 0.095(10) 0.23(3) 0.28(4) -0.16(3) 0.103(16) -0.057(15)
C2D 0.059(5) 0.113(10) 0.129(11) 0.002(8) 0.052(6) 0.014(5)

loop_
_atom_type_symbol
_atom_type_description
_atom_type_scat_dispersion_real
_atom_type_scat_dispersion_imag
_atom_type_scat_source
C C 0.0033 0.0016 'International Tables Vol C Tables 4.2.6.8 and 6.1.1.4'
H H 0.0000 0.0000 'International Tables Vol C Tables 4.2.6.8 and 6.1.1.4'
N N 0.0061 0.0033 'International Tables Vol C Tables 4.2.6.8 and 6.1.1.4'
O O 0.0106 0.0060 'International Tables Vol C Tables 4.2.6.8 and 6.1.1.4'
Na Na 0.0362 0.0249 'International Tables Vol C Tables 4.2.6.8 and 6.1.1.4'
P P 0.1023 0.0942 'International Tables Vol C Tables 4.2.6.8 and 6.1.1.4'
Ni Ni 0.3393 1.1124 'International Tables Vol C Tables 4.2.6.8 and 6.1.1.4'

loop_
_geom_angle_atom_site_label_1
_geom_angle_atom_site_label_2
_geom_angle_atom_site_label_3
_geom_angle
_geom_angle_site_symmetry_1
_geom_angle_site_symmetry_3
_geom_angle_publ_flag
O1_1 Ni1 N1_1 90.65(18) . . ?
O1_1 Ni1 O2_1 174.52(16) . . ?
N1_1 Ni1 O2_1 85.07(18) . . ?
O1_1 Ni1 O2_2 90.23(16) . . ?
N1_1 Ni1 O2_2 177.77(19) . . ?
O2_1 Ni1 O2_2 94.17(15) . . ?
O1_1 Ni1 O16A 91.35(19) . . ?
N1_1 Ni1 O16A 91.3(2) . . ?
O2_1 Ni1 O16A 85.34(18) . . ?
O2_2 Ni1 O16A 90.71(19) . . ?
O1_1 Ni1 O1_3 104.64(17) . . ?
N1_1 Ni1 O1_3 93.27(18) . . ?
O2_1 Ni1 O1_3 79.07(15) . . ?
O2_2 Ni1 O1_3 84.52(16) . . ?
O16A Ni1 O1_3 163.29(18) . . ?
O1_1 Ni1 Na1 44.76(13) . . ?
N1_1 Ni1 Na1 134.93(15) . . ?
O2_1 Ni1 Na1 139.85(12) . . ?
O2_2 Ni1 Na1 45.72(12) . . ?
O16A Ni1 Na1 95.25(15) . . ?
O1_3 Ni1 Na1 92.85(13) . . ?
O1_3 Ni2 O4_2 99.36(17) . . ?
O1_3 Ni2 N1_3 90.87(18) . . ?
O4_2 Ni2 N1_3 107.77(18) . . ?
O1_3 Ni2 O2_1 84.22(16) . . ?
O4_2 Ni2 O2_1 87.19(16) . . ?
N1_3 Ni2 O2_1 164.86(18) . . ?
O1_3 Ni2 O2_3 167.94(16) . . ?
O4_2 Ni2 O2_3 92.50(16) . . ?
N1_3 Ni2 O2_3 87.62(17) . . ?
O2_1 Ni2 O2_3 94.20(15) . . ?
O1_2 Ni3 N1_2 94.10(18) . . ?
O1_2 Ni3 O4_3 85.83(15) . . ?
N1_2 Ni3 O4_3 177.95(19) . . ?
O1_2 Ni3 O4_2 172.15(17) . . ?
N1_2 Ni3 O4_2 84.20(17) . . ?
O4_3 Ni3 O4_2 96.14(15) . . ?
O1_2 Ni3 O3_3 87.12(16) . 3_565 ?
N1_2 Ni3 O3_3 90.66(18) . 3_565 ?
O4_3 Ni3 O3_3 87.29(16) . 3_565 ?
O4_2 Ni3 O3_3 100.54(15) . 3_565 ?
O1_2 Ni3 O16C 84.77(17) . . ?
N1_2 Ni3 O16C 91.38(18) . . ?
O4_3 Ni3 O16C 90.65(16) . . ?
O4_2 Ni3 O16C 87.61(16) . . ?
O3_3 Ni3 O16C 171.76(15) 3_565 . ?
O4_1 Ni4 O1D 88.85(17) 3_565 . ?
O4_1 Ni4 O1_2 99.53(16) 3_565 . ?
O1D Ni4 O1_2 90.44(18) . . ?
O4_1 Ni4 O2_3 92.52(16) 3_565 3_565 ?
O1D Ni4 O2_3 178.62(17) . 3_565 ?
O1_2 Ni4 O2_3 89.23(16) . 3_565 ?
O4_1 Ni4 O2D 88.88(15) 3_565 . ?
O1D Ni4 O2D 91.58(18) . . ?
O1_2 Ni4 O2D 171.39(15) . . ?
O2_3 Ni4 O2D 88.55(15) 3_565 . ?
O4_1 Ni4 O4_3 178.19(16) 3_565 . ?
O1D Ni4 O4_3 91.44(17) . . ?
O1_2 Ni4 O4_3 82.25(15) . . ?
O2_3 Ni4 O4_3 87.19(15) 3_565 . ?
O2D Ni4 O4_3 89.33(15) . . ?
O4_1 P1_1 O3_1 114.7(2) . . ?
O4_1 P1_1 O2_1 110.1(2) . . ?
O3_1 P1_1 O2_1 109.3(2) . . ?
O4_1 P1_1 C1_1 111.2(3) . . ?
O3_1 P1_1 C1_1 107.8(3) . . ?
O2_1 P1_1 C1_1 103.1(3) . . ?
C14_1 O1_1 Ni1 128.8(4) . . ?
C14_1 O1_1 Na1 132.0(4) . . ?
Ni1 O1_1 Na1 99.26(17) . . ?
P1_1 O2_1 Ni2 124.8(2) . . ?
P1_1 O2_1 Ni1 110.89(19) . . ?
Ni2 O2_1 Ni1 96.88(17) . . ?
P1_1 O4_1 Ni4 126.0(2) . 3_565 ?
C4_1 N1_1 C1_1 116.8(5) . . ?
C4_1 N1_1 Ni1 125.4(4) . . ?
C1_1 N1_1 Ni1 117.7(4) . . ?
C3_1 C1_1 N1_1 108.6(5) . . ?
C3_1 C1_1 C2_1 111.1(6) . . ?
N1_1 C1_1 C2_1 115.2(5) . . ?
C3_1 C1_1 P1_1 111.6(4) . . ?
N1_1 C1_1 P1_1 101.7(4) . . ?
C2_1 C1_1 P1_1 108.3(5) . . ?
N1_1 C4_1 C5_1 126.3(6) . . ?
C14_1 C5_1 C6_1 119.7(5) . . ?
C14_1 C5_1 C4_1 123.6(5) . . ?
C6_1 C5_1 C4_1 116.7(5) . . ?
C7_1 C6_1 C11_1 116.0(6) . . ?
C7_1 C6_1 C5_1 124.9(6) . . ?
C11_1 C6_1 C5_1 119.1(6) . . ?
C8_1 C7_1 C6_1 123.5(7) . . ?
C7_1 C8_1 C9_1 119.3(7) . . ?
C10_1 C9_1 C8_1 119.2(6) . . ?
C9_1 C10_1 C11_1 121.6(6) . . ?
C12_1 C11_1 C6_1 119.4(5) . . ?
C12_1 C11_1 C10_1 120.2(6) . . ?
C6_1 C11_1 C10_1 120.4(6) . . ?
C13_1 C12_1 C11_1 121.2(6) . . ?
C12_1 C13_1 C14_1 120.9(6) . . ?
O1_1 C14_1 C5_1 124.3(6) . . ?
O1_1 C14_1 C13_1 116.1(6) . . ?
C5_1 C14_1 C13_1 119.6(5) . . ?
O2_2 P1_2 O3_2 113.0(2) . . ?
O2_2 P1_2 O4_2 114.4(2) . . ?
O3_2 P1_2 O4_2 110.0(2) . . ?
O2_2 P1_2 C1_2 108.7(3) . . ?
O3_2 P1_2 C1_2 108.3(3) . . ?
O4_2 P1_2 C1_2 101.8(2) . . ?
C14_2 O1_2 Ni3 124.1(4) . . ?
C14_2 O1_2 Ni4 132.5(4) . . ?
Ni3 O1_2 Ni4 97.78(17) . . ?
P1_2 O2_2 Ni1 128.4(2) . . ?
P1_2 O2_2 Na1 124.6(2) . . ?
Ni1 O2_2 Na1 95.62(16) . . ?
P1_2 O4_2 Ni2 122.4(2) . . ?
P1_2 O4_2 Ni3 111.8(2) . . ?
Ni2 O4_2 Ni3 123.5(2) . . ?
C4_2 N1_2 C1_2 118.2(5) . . ?
C4_2 N1_2 Ni3 121.5(4) . . ?
C1_2 N1_2 Ni3 120.0(4) . . ?
N1_2 C1_2 C3_2 113.2(5) . . ?
N1_2 C1_2 C2_2 108.6(5) . . ?
C3_2 C1_2 C2_2 110.1(5) . . ?
N1_2 C1_2 P1_2 105.5(4) . . ?
C3_2 C1_2 P1_2 109.3(4) . . ?
C2_2 C1_2 P1_2 110.0(4) . . ?
N1_2 C4_2 C5_2 127.0(6) . . ?
C14_2 C5_2 C4_2 124.6(6) . . ?
C14_2 C5_2 C6_2 118.7(5) . . ?
C4_2 C5_2 C6_2 116.1(5) . . ?
C7_2 C6_2 C11_2 116.7(6) . . ?
C7_2 C6_2 C5_2 123.5(6) . . ?
C11_2 C6_2 C5_2 119.7(6) . . ?
C8_2 C7_2 C6_2 122.0(6) . . ?
C7_2 C8_2 C9_2 121.4(7) . . ?
C10_2 C9_2 C8_2 118.1(7) . . ?
C9_2 C10_2 C11_2 121.4(6) . . ?
C10_2 C11_2 C12_2 121.6(6) . . ?
C10_2 C11_2 C6_2 120.3(6) . . ?
C12_2 C11_2 C6_2 118.1(6) . . ?
C13_2 C12_2 C11_2 121.5(6) . . ?
C12_2 C13_2 C14_2 122.8(6) . . ?
O1_2 C14_2 C5_2 123.6(5) . . ?
O1_2 C14_2 C13_2 118.1(5) . . ?
C5_2 C14_2 C13_2 118.2(6) . . ?
O3_3 P1_3 O4_3 111.9(2) . . ?
O3_3 P1_3 O2_3 113.9(2) . . ?
O4_3 P1_3 O2_3 111.9(2) . . ?
O3_3 P1_3 C1_3 108.2(3) . . ?
O4_3 P1_3 C1_3 107.6(3) . . ?
O2_3 P1_3 C1_3 102.7(2) . . ?
C14_3 O1_3 Ni2 128.2(4) . . ?
C14_3 O1_3 Ni1 132.8(4) . . ?
Ni2 O1_3 Ni1 96.28(18) . . ?
P1_3 O2_3 Ni2 109.3(2) . . ?
P1_3 O2_3 Ni4 127.4(2) . 3_565 ?
Ni2 O2_3 Ni4 123.18(18) . 3_565 ?
P1_3 O3_3 Ni3 127.3(2) . 3_565 ?
P1_3 O4_3 Ni3 127.5(2) . . ?
P1_3 O4_3 Ni4 128.4(2) . . ?
Ni3 O4_3 Ni4 93.61(16) . . ?
C4_3 N1_3 C1_3 118.6(5) . . ?
C4_3 N1_3 Ni2 125.2(4) . . ?
C1_3 N1_3 Ni2 116.1(4) . . ?
N1_3 C1_3 C2_3 107.6(5) . . ?
N1_3 C1_3 C3_3 114.0(5) . . ?
C2_3 C1_3 C3_3 110.8(5) . . ?
N1_3 C1_3 P1_3 104.5(4) . . ?
C2_3 C1_3 P1_3 109.9(4) . . ?
C3_3 C1_3 P1_3 109.9(4) . . ?
N1_3 C4_3 C5_3 127.7(5) . . ?
C14_3 C5_3 C4_3 122.5(6) . . ?
C14_3 C5_3 C6_3 119.3(5) . . ?
C4_3 C5_3 C6_3 118.1(5) . . ?
C7_3 C6_3 C11_3 116.2(6) . . ?
C7_3 C6_3 C5_3 124.3(6) . . ?
C11_3 C6_3 C5_3 119.5(6) . . ?
C8_3 C7_3 C6_3 121.9(6) . . ?
C7_3 C8_3 C9_3 121.1(7) . . ?
C10_3 C9_3 C8_3 118.2(6) . . ?
C9_3 C10_3 C11_3 122.3(7) . . ?
C10_3 C11_3 C12_3 121.5(6) . . ?
C10_3 C11_3 C6_3 120.1(6) . . ?
C12_3 C11_3 C6_3 118.4(6) . . ?
C13_3 C12_3 C11_3 121.6(6) . . ?
C12_3 C13_3 C14_3 122.5(6) . . ?
O1_3 C14_3 C13_3 118.1(6) . . ?
O1_3 C14_3 C5_3 123.3(5) . . ?
C13_3 C14_3 C5_3 118.5(6) . . ?
C16A O16A Ni1 131.0(7) . . ?
C16C O16C Ni3 117.2(4) . . ?
C1D O1D Ni4 124.2(6) . . ?
O1D C1D C2D 140.4(11) . . ?
O97 Na1 O95 100.9(7) . . ?
O97 Na1 O1_1 107.0(7) . . ?
O95 Na1 O1_1 149.7(3) . . ?
O97 Na1 O2_2 140.4(7) . . ?
O95 Na1 O2_2 91.4(2) . . ?
O1_1 Na1 O2_2 74.46(16) . . ?
O97 Na1 O98 49.1(7) . . ?
O95 Na1 O98 85.2(3) . . ?
O1_1 Na1 O98 104.3(3) . . ?
O2_2 Na1 O98 170.5(5) . . ?
O97 Na1 O96 37.4(7) . . ?
O95 Na1 O96 102.0(3) . . ?
O1_1 Na1 O96 107.3(3) . . ?
O2_2 Na1 O96 103.5(3) . . ?
O98 Na1 O96 86.0(5) . . ?
O97 Na1 O99 70.8(8) . . ?
O95 Na1 O99 80.3(4) . . ?
O1_1 Na1 O99 97.8(5) . . ?
O2_2 Na1 O99 148.7(5) . . ?
O98 Na1 O99 21.8(4) . . ?
O96 Na1 O99 107.8(5) . . ?
O97 Na1 Ni1 133.6(6) . . ?
O95 Na1 Ni1 123.42(19) . . ?
O1_1 Na1 Ni1 35.99(11) . . ?
O2_2 Na1 Ni1 38.66(11) . . ?
O98 Na1 Ni1 138.6(3) . . ?
O96 Na1 Ni1 112.4(3) . . ?
O99 Na1 Ni1 125.6(5) . . ?
C95 O95 Na1 140.2(7) . . ?
O98 O99 Na1 68.7(12) . . ?
C96 O97 O96 58.9(16) . . ?
C96 O97 C97 25(2) . . ?
O96 O97 C97 47.3(11) . . ?
C96 O97 Na1 142(2) . . ?
O96 O97 Na1 85.0(10) . . ?
C97 O97 Na1 120.1(14) . . ?
C96 C97 O96 83(4) . . ?
C96 C97 O97 51(4) . . ?
O96 C97 O97 57.1(15) . . ?
O99 O98 Na1 89.5(13) . . ?
C97 O96 C96 31(2) . . ?
C97 O96 O97 75.6(17) . . ?
C96 O96 O97 56.9(15) . . ?
C97 O96 Na1 119.5(16) . . ?
C96 O96 Na1 113.4(14) . . ?
O97 O96 Na1 57.6(8) . . ?
C97 C96 O97 104(5) . . ?
C97 C96 O96 66(3) . . ?
O97 C96 O96 64.2(15) . . ?

loop_
_geom_bond_atom_site_label_1
_geom_bond_atom_site_label_2
_geom_bond_distance
_geom_bond_site_symmetry_2
_geom_bond_publ_flag
Ni1 O1_1 1.983(4) . ?
Ni1 N1_1 2.045(5) . ?
Ni1 O2_1 2.077(4) . ?
Ni1 O2_2 2.091(4) . ?
Ni1 O16A 2.115(5) . ?
Ni1 O1_3 2.141(4) . ?
Ni1 Na1 3.332(3) . ?
Ni2 O1_3 1.978(4) . ?
Ni2 O4_2 1.984(4) . ?
Ni2 N1_3 1.996(5) . ?
Ni2 O2_1 2.026(4) . ?
Ni2 O2_3 2.041(4) . ?
Ni3 O1_2 1.991(4) . ?
Ni3 N1_2 1.993(5) . ?
Ni3 O4_3 2.072(4) . ?
Ni3 O4_2 2.087(4) . ?
Ni3 O3_3 2.134(4) 3_565 ?
Ni3 O16C 2.185(5) . ?
Ni4 O4_1 2.034(4) 3_565 ?
Ni4 O1D 2.056(5) . ?
Ni4 O1_2 2.076(4) . ?
Ni4 O2_3 2.079(4) 3_565 ?
Ni4 O2D 2.125(4) . ?
Ni4 O4_3 2.131(4) . ?
P1_1 O4_1 1.511(4) . ?
P1_1 O3_1 1.523(4) . ?
P1_1 O2_1 1.567(4) . ?
P1_1 C1_1 1.855(6) . ?
O1_1 C14_1 1.323(7) . ?
O1_1 Na1 2.377(5) . ?
O4_1 Ni4 2.034(4) 3_565 ?
N1_1 C4_1 1.289(8) . ?
N1_1 C1_1 1.513(8) . ?
C1_1 C3_1 1.510(9) . ?
C1_1 C2_1 1.526(9) . ?
C4_1 C5_1 1.473(8) . ?
C5_1 C14_1 1.406(9) . ?
C5_1 C6_1 1.449(8) . ?
C6_1 C7_1 1.405(9) . ?
C6_1 C11_1 1.425(9) . ?
C7_1 C8_1 1.389(9) . ?
C8_1 C9_1 1.419(10) . ?
C9_1 C10_1 1.361(11) . ?
C10_1 C11_1 1.426(9) . ?
C11_1 C12_1 1.423(9) . ?
C12_1 C13_1 1.366(9) . ?
C13_1 C14_1 1.430(9) . ?
P1_2 O2_2 1.519(4) . ?
P1_2 O3_2 1.523(4) . ?
P1_2 O4_2 1.560(4) . ?
P1_2 C1_2 1.854(6) . ?
O1_2 C14_2 1.319(8) . ?
O2_2 Na1 2.397(5) . ?
N1_2 C4_2 1.286(8) . ?
N1_2 C1_2 1.502(7) . ?
C1_2 C3_2 1.532(9) . ?
C1_2 C2_2 1.543(9) . ?
C4_2 C5_2 1.447(8) . ?
C5_2 C14_2 1.413(8) . ?
C5_2 C6_2 1.464(9) . ?
C6_2 C7_2 1.410(9) . ?
C6_2 C11_2 1.433(9) . ?
C7_2 C8_2 1.355(10) . ?
C8_2 C9_2 1.435(10) . ?
C9_2 C10_2 1.361(10) . ?
C10_2 C11_2 1.417(10) . ?
C11_2 C12_2 1.430(9) . ?
C12_2 C13_2 1.340(9) . ?
C13_2 C14_2 1.436(8) . ?
P1_3 O3_3 1.515(4) . ?
P1_3 O4_3 1.538(4) . ?
P1_3 O2_3 1.549(4) . ?
P1_3 C1_3 1.849(6) . ?
O1_3 C14_3 1.320(8) . ?
O2_3 Ni4 2.079(4) 3_565 ?
O3_3 Ni3 2.134(4) 3_565 ?
N1_3 C4_3 1.296(8) . ?
N1_3 C1_3 1.488(7) . ?
C1_3 C2_3 1.525(8) . ?
C1_3 C3_3 1.544(8) . ?
C4_3 C5_3 1.446(8) . ?
C5_3 C14_3 1.431(8) . ?
C5_3 C6_3 1.447(9) . ?
C6_3 C7_3 1.410(9) . ?
C6_3 C11_3 1.433(9) . ?
C7_3 C8_3 1.366(10) . ?
C8_3 C9_3 1.415(10) . ?
C9_3 C10_3 1.349(11) . ?
C10_3 C11_3 1.401(10) . ?
C11_3 C12_3 1.429(10) . ?
C12_3 C13_3 1.343(10) . ?
C13_3 C14_3 1.417(8) . ?
O16A C16A 1.284(11) . ?
O16C C16C 1.425(8) . ?
O1D C1D 1.346(12) . ?
C1D C2D 1.651(16) . ?
Na1 O97 2.13(2) . ?
Na1 O95 2.312(7) . ?
Na1 O98 2.422(10) . ?
Na1 O96 2.508(11) . ?
Na1 O99 2.598(19) . ?
O95 C95 1.403(12) . ?
O99 O98 0.964(18) . ?
O97 C96 1.42(4) . ?
O97 O96 1.53(3) . ?
O97 C97 1.76(4) . ?
C97 C96 0.76(6) . ?
C97 O96 1.34(3) . ?
O96 C96 1.45(3) . ?
